data_7050082
loop_
_publ_author_name
'C. Wilson'
'Minakshi Ghosh'
'L. Johnson'
'Dean Myles'
'Wenging Wang.'

_publ_section_title
;
Neutron diffraction investigations of L- and D-alanine
at different temperatures: The search for structural evidence for
parity violation
;
_journal_name_full 'New J.Chem.(Nouv.J.Chim.)'
_journal_year 2005
_chemical_formula_sum 'C3 H7 N O2'
_chemical_formula_weight 89.00
_space_group_IT_number 19
_symmetry_cell_setting orthorhombic
_symmetry_space_group_name_Hall 'P 2ac 2ab'
_symmetry_space_group_name_H-M 'P 21 21 21'
_atom_sites_solution_hydrogens difmap
_atom_sites_solution_primary direct
_atom_sites_solution_secondary difmap
_cell_angle_alpha 90.000
_cell_angle_beta 90.000
_cell_angle_gamma 90.000
_cell_formula_units_Z 4
_cell_length_a 6.043(3)
_cell_length_b 12.337(5)
_cell_length_c 5.784(3)
_cell_measurement_reflns_used 25
_cell_measurement_temperature 295(1)
_cell_measurement_theta_min ?
_cell_volume 431.21
_diffrn_ambient_temperature 295(1)
_diffrn_measurement_device SXD
_diffrn_measurement_method 'time-of-flight LAUE diffraction'
_diffrn_radiation_monochromator none
_diffrn_radiation_probe neutron
_diffrn_radiation_source 'ISIS spallation source'
_diffrn_radiation_type neutron
_diffrn_radiation_wavelength 0.5-5.0
_diffrn_reflns_av_R_equivalents 0.071
_diffrn_reflns_av_sigmaI/netI 0.0135
_diffrn_reflns_limit_h_max 11
_diffrn_reflns_limit_h_min 0
_diffrn_reflns_limit_k_max 22
_diffrn_reflns_limit_k_min 0
_diffrn_reflns_limit_l_max 10
_diffrn_reflns_limit_l_min 0
_diffrn_reflns_number 1818
_diffrn_reflns_theta_max 48.03
_diffrn_reflns_theta_min 7.80
_exptl_absorpt_coefficient_mu '2.610, at 1 Angstrom'
_exptl_absorpt_correction_T_max 0.64
_exptl_absorpt_correction_T_min 0.26
_exptl_absorpt_correction_type empirical
_exptl_absorpt_process_details
;
The linear absorption coefficient is wavelength dependent
and it is calculated as:
mu = 1.34 + 1.27 * lambda [cm^-1]
;
_exptl_crystal_colour colourless
_exptl_crystal_density_diffrn 1.371
_exptl_crystal_density_meas ?
_exptl_crystal_density_method 'not measured'
_exptl_crystal_description 'irregular prism'
_exptl_crystal_F_000 5.87
_exptl_crystal_size_max 3.0
_exptl_crystal_size_mid 3.0
_exptl_crystal_size_min 2.0
_refine_ls_extinction_coef 0.042
_refine_ls_extinction_method 'Becker-Coppens Lorentzian model'
_refine_ls_goodness_of_fit_ref 2.143
_refine_ls_hydrogen_treatment refall
_refine_ls_matrix_type full
_refine_ls_number_parameters 119
_refine_ls_number_reflns 836
_refine_ls_number_restraints 0
_refine_ls_restrained_S_all 2.143
_refine_ls_R_factor_all 0.0844
_refine_ls_R_factor_gt 0.0844
_refine_ls_shift/su_max 0.003
_refine_ls_shift/su_mean 0.000
_refine_ls_structure_factor_coef Fsqd
_refine_ls_weighting_details 'calc w=1/[\s^2^(Fo^2^)+(0.1000P)^2^+0.0000P] where P=(Fo^2^+2Fc^2^)/3'
_refine_ls_weighting_scheme calc
_refine_ls_wR_factor_gt 0.2079
_refine_ls_wR_factor_ref 0.2079
_reflns_number_gt 836
_reflns_number_total 836
_reflns_threshold_expression >2sigma(I)
_cod_database_code 7050082

loop_
_symmetry_equiv_pos_as_xyz
'x, y, z'
'x+1/2, -y+1/2, -z'
'-x, y+1/2, -z+1/2'
'-x+1/2, -y, z+1/2'

loop_
_atom_site_label
_atom_site_type_symbol
_atom_site_fract_x
_atom_site_fract_y
_atom_site_fract_z
_atom_site_U_iso_or_equiv
_atom_site_adp_type
_atom_site_occupancy
_atom_site_symmetry_multiplicity
_atom_site_calc_flag
_atom_site_refinement_flags
_atom_site_disorder_assembly
_atom_site_disorder_group
H2 H -0.5643(12) 0.2478(6) -0.6586(15) 0.0445(13) Uani 1 1 d . . .
H6 H -0.2145(10) 0.1917(6) -0.7898(15) 0.0438(13) Uani 1 1 d . . .
H4 H -0.4068(11) 0.1496(6) -0.9859(14) 0.0424(12) Uani 1 1 d . . .
O2 O -0.5503(6) 0.1850(3) -0.2381(7) 0.0369(7) Uani 1 1 d . . .
N1 N -0.3444(3) 0.13804(15) -0.8143(4) 0.0279(3) Uani 1 1 d . . .
C2 C -0.5231(4) 0.1614(2) -0.6437(4) 0.0254(4) Uani 1 1 d . . .
C1 C -0.4397(4) 0.14123(18) -0.3973(5) 0.0250(4) Uani 1 1 d . . .
H7 H -0.7904(16) 0.1108(12) -0.868(2) 0.065(3) Uani 1 1 d . . .
H5 H -0.8589(14) 0.1052(11) -0.571(2) 0.066(3) Uani 1 1 d . . .
C3 C -0.7256(5) 0.0918(3) -0.6959(7) 0.0364(6) Uani 1 1 d . . .
H1 H -0.2879(11) 0.0593(6) -0.8034(15) 0.0430(13) Uani 1 1 d . . .
O1 O -0.2707(6) 0.0848(3) -0.3713(7) 0.0354(7) Uani 1 1 d . . .
H3 H -0.6793(17) 0.0043(8) -0.695(2) 0.063(2) Uani 1 1 d . . .
